data_4060706
_journal_name_full Organometallics
_journal_year 2003
_chemical_formula_sum 'C47 H56 N6 O2 Ru'
_chemical_formula_weight 838.05
_space_group_IT_number 14
_symmetry_cell_setting monoclinic
_symmetry_space_group_name_Hall '-P 2yn'
_symmetry_space_group_name_H-M 'P 1 21/n 1'
_cell_angle_alpha 90.00
_cell_angle_beta 102.8840(10)
_cell_angle_gamma 90.00
_cell_formula_units_Z 4
_cell_length_a 14.7840(2)
_cell_length_b 18.4460(3)
_cell_length_c 16.4750(2)
_cell_measurement_temperature 150(2)
_cell_volume 4379.71(11)
_diffrn_ambient_temperature 150(2)
_exptl_crystal_density_diffrn 1.271
_cod_depositor_comments
;
The following automatic conversions were performed:
'_symmetry_cell_setting' value 'Monoclinic' changed to 'monoclinic'
according to '/home/saulius/struct/CIF-dictionaries/cif_core.dic'
dictionary named 'cif_core.dic' version 2.4.1 from 2010-06-29.

Automatic conversion script
Id: cif_fix_enum 1527 2010-12-29 10:47:43Z saulius 
;
_cod_original_sg_symbol_H-M 'P 21/n'
_cod_database_code 4060706

loop_
_symmetry_equiv_pos_as_xyz
'x, y, z'
'-x+1/2, y+1/2, -z+1/2'
'-x, -y, -z'
'x-1/2, -y-1/2, z-1/2'

loop_
_atom_site_label
_atom_site_type_symbol
_atom_site_fract_x
_atom_site_fract_y
_atom_site_fract_z
_atom_site_U_iso_or_equiv
_atom_site_adp_type
_atom_site_occupancy
_atom_site_symmetry_multiplicity
_atom_site_calc_flag
_atom_site_refinement_flags
_atom_site_disorder_assembly
_atom_site_disorder_group
Ru1 Ru 0.757037(17) 0.184642(12) 0.559623(14) 0.02309(8) Uani 1 1 d D . .
O1 O 0.55269(17) 0.20638(14) 0.51682(17) 0.0494(7) Uani 1 1 d . . .
O2 O 0.90228(15) 0.17081(11) 0.60413(13) 0.0305(5) Uani 1 1 d . . .
N1 N 0.75959(19) 0.33642(13) 0.64246(15) 0.0285(6) Uani 1 1 d . . .
N2 N 0.78846(19) 0.35216(13) 0.52236(15) 0.0293(6) Uani 1 1 d . . .
N3 N 0.74667(17) 0.03229(12) 0.63727(15) 0.0245(5) Uani 1 1 d . . .
N4 N 0.70506(18) 0.02171(13) 0.50529(15) 0.0289(6) Uani 1 1 d . . .
N5 N 0.79828(18) 0.17912(14) 0.44117(15) 0.0288(5) Uani 1 1 d D . .
N6 N 0.96334(19) 0.18080(17) 0.48457(17) 0.0393(7) Uani 1 1 d . . .
C1 C 0.6313(2) 0.19717(15) 0.5321(2) 0.0300(7) Uani 1 1 d . . .
C2 C 0.8805(2) 0.17555(17) 0.4262(2) 0.0331(7) Uani 1 1 d . . .
C3 C 0.8948(3) 0.1658(2) 0.3392(2) 0.0398(8) Uani 1 1 d . . .
H3A H 0.8344 0.1651 0.2997 0.060 Uiso 1 1 calc R . .
H3B H 0.9272 0.1200 0.3357 0.060 Uiso 1 1 calc R . .
H3C H 0.9320 0.2061 0.3256 0.060 Uiso 1 1 calc R . .
C4 C 0.9662(2) 0.17812(18) 0.5663(2) 0.0350(7) Uani 1 1 d . . .
C5 C 1.0619(2) 0.1842(2) 0.6220(2) 0.0501(10) Uani 1 1 d . . .
H5A H 1.0676 0.2307 0.6516 0.075 Uiso 1 1 calc R . .
H5B H 1.1085 0.1816 0.5881 0.075 Uiso 1 1 calc R . .
H5C H 1.0717 0.1444 0.6624 0.075 Uiso 1 1 calc R . .
C6 C 0.7727(2) 0.29773(15) 0.57462(17) 0.0245(6) Uani 1 1 d . . .
C7 C 0.7838(3) 0.42061(18) 0.5566(2) 0.0434(9) Uani 1 1 d . . .
H7 H 0.7919 0.4658 0.5315 0.052 Uiso 1 1 calc R . .
C8 C 0.7656(3) 0.41056(17) 0.6315(2) 0.0388(8) Uani 1 1 d . . .
H8 H 0.7582 0.4472 0.6700 0.047 Uiso 1 1 calc R . .
C9 C 0.7469(2) 0.30990(15) 0.72181(17) 0.0275(6) Uani 1 1 d . . .
C10 C 0.6587(2) 0.31395(17) 0.7385(2) 0.0330(7) Uani 1 1 d . . .
C11 C 0.6507(3) 0.29708(18) 0.8188(2) 0.0413(9) Uani 1 1 d . . .
H11 H 0.5911 0.2986 0.8315 0.050 Uiso 1 1 calc R . .
C12 C 0.7264(3) 0.27817(17) 0.8808(2) 0.0401(8) Uani 1 1 d . . .
C13 C 0.8121(3) 0.27434(17) 0.8615(2) 0.0377(8) Uani 1 1 d . . .
H13 H 0.8643 0.2609 0.9038 0.045 Uiso 1 1 calc R . .
C14 C 0.8251(2) 0.28951(16) 0.78229(19) 0.0300(7) Uani 1 1 d . . .
C15 C 0.5752(2) 0.3364(2) 0.6726(2) 0.0460(9) Uani 1 1 d . . .
H15A H 0.5197 0.3348 0.6958 0.069 Uiso 1 1 calc R . .
H15B H 0.5674 0.3031 0.6252 0.069 Uiso 1 1 calc R . .
H15C H 0.5842 0.3858 0.6540 0.069 Uiso 1 1 calc R . .
C16 C 0.7142(4) 0.2631(2) 0.9685(2) 0.0636(13) Uani 1 1 d . . .
H16A H 0.7134 0.2107 0.9776 0.095 Uiso 1 1 calc R . .
H16B H 0.6556 0.2843 0.9755 0.095 Uiso 1 1 calc R . .
H16C H 0.7659 0.2848 1.0090 0.095 Uiso 1 1 calc R . .
C17 C 0.9186(2) 0.2834(2) 0.7620(2) 0.0432(9) Uani 1 1 d . . .
H17A H 0.9663 0.2795 0.8138 0.065 Uiso 1 1 calc R . .
H17B H 0.9304 0.3265 0.7313 0.065 Uiso 1 1 calc R . .
H17C H 0.9204 0.2401 0.7279 0.065 Uiso 1 1 calc R . .
C18 C 0.8102(2) 0.34566(16) 0.44160(18) 0.0288(7) Uani 1 1 d . . .
C19 C 0.7385(2) 0.33803(18) 0.3714(2) 0.0337(7) Uani 1 1 d . . .
C20 C 0.7624(3) 0.33708(19) 0.2940(2) 0.0387(8) Uani 1 1 d . . .
H20 H 0.7146 0.3313 0.2452 0.046 Uiso 1 1 calc R . .
C21 C 0.8532(3) 0.34431(19) 0.2858(2) 0.0382(8) Uani 1 1 d . . .
C22 C 0.9214(2) 0.3529(2) 0.3571(2) 0.0413(8) Uani 1 1 d . . .
H22 H 0.9839 0.3583 0.3522 0.050 Uiso 1 1 calc R . .
C23 C 0.9023(2) 0.35407(18) 0.4361(2) 0.0351(7) Uani 1 1 d . . .
C24 C 0.6393(2) 0.3297(2) 0.3781(2) 0.0497(10) Uani 1 1 d . . .
H24A H 0.5980 0.3404 0.3241 0.075 Uiso 1 1 calc R . .
H24B H 0.6264 0.3635 0.4201 0.075 Uiso 1 1 calc R . .
H24C H 0.6287 0.2799 0.3945 0.075 Uiso 1 1 calc R . .
C25 C 0.8753(3) 0.3420(2) 0.2007(2) 0.0521(10) Uani 1 1 d . . .
H25A H 0.9231 0.3053 0.2002 0.078 Uiso 1 1 calc R . .
H25B H 0.8980 0.3896 0.1877 0.078 Uiso 1 1 calc R . .
H25C H 0.8191 0.3297 0.1589 0.078 Uiso 1 1 calc R . .
C26 C 0.9787(3) 0.3652(2) 0.5125(2) 0.0503(10) Uani 1 1 d . . .
H26A H 0.9810 0.4164 0.5288 0.075 Uiso 1 1 calc R . .
H26B H 1.0383 0.3512 0.5003 0.075 Uiso 1 1 calc R . .
H26C H 0.9667 0.3353 0.5581 0.075 Uiso 1 1 calc R . .
C27 C 0.7391(2) 0.07209(15) 0.56573(17) 0.0245(6) Uani 1 1 d . . .
C28 C 0.7194(2) -0.03938(16) 0.6209(2) 0.0319(7) Uani 1 1 d . . .
H28 H 0.7196 -0.0766 0.6608 0.038 Uiso 1 1 calc R . .
C29 C 0.6931(2) -0.04583(17) 0.5384(2) 0.0348(7) Uani 1 1 d . . .
H29 H 0.6704 -0.0884 0.5082 0.042 Uiso 1 1 calc R . .
C30 C 0.6990(2) 0.02899(16) 0.41678(18) 0.0301(7) Uani 1 1 d . . .
C31 C 0.6149(2) 0.04532(17) 0.3636(2) 0.0332(7) Uani 1 1 d . . .
C32 C 0.6124(3) 0.04847(19) 0.2784(2) 0.0403(8) Uani 1 1 d . . .
H32 H 0.5559 0.0608 0.2409 0.048 Uiso 1 1 calc R . .
C33 C 0.6905(3) 0.03405(19) 0.2471(2) 0.0406(8) Uani 1 1 d . . .
C34 C 0.7716(3) 0.01503(19) 0.3026(2) 0.0388(8) Uani 1 1 d . . .
H34 H 0.8247 0.0033 0.2816 0.047 Uiso 1 1 calc R . .
C35 C 0.7786(2) 0.01243(18) 0.3882(2) 0.0355(7) Uani 1 1 d . . .
C36 C 0.5274(2) 0.0556(2) 0.3947(2) 0.0424(8) Uani 1 1 d . . .
H36A H 0.5100 0.0096 0.4169 0.064 Uiso 1 1 calc R . .
H36B H 0.4772 0.0716 0.3486 0.064 Uiso 1 1 calc R . .
H36C H 0.5378 0.0924 0.4387 0.064 Uiso 1 1 calc R . .
C37 C 0.6873(3) 0.0384(2) 0.1548(2) 0.0545(11) Uani 1 1 d . . .
H37A H 0.7035 0.0876 0.1407 0.082 Uiso 1 1 calc R . .
H37B H 0.6247 0.0265 0.1233 0.082 Uiso 1 1 calc R . .
H37C H 0.7318 0.0039 0.1406 0.082 Uiso 1 1 calc R . .
C38 C 0.8686(3) -0.0059(2) 0.4476(2) 0.0442(9) Uani 1 1 d . . .
H38A H 0.9148 -0.0198 0.4160 0.066 Uiso 1 1 calc R . .
H38B H 0.8588 -0.0464 0.4832 0.066 Uiso 1 1 calc R . .
H38C H 0.8909 0.0364 0.4822 0.066 Uiso 1 1 calc R . .
C39 C 0.7859(2) 0.05468(16) 0.72207(18) 0.0265(6) Uani 1 1 d . . .
C40 C 0.7282(2) 0.08264(16) 0.77062(19) 0.0282(7) Uani 1 1 d . . .
C41 C 0.7674(3) 0.09545(17) 0.8543(2) 0.0357(8) Uani 1 1 d . . .
H41 H 0.7293 0.1145 0.8886 0.043 Uiso 1 1 calc R . .
C42 C 0.8599(3) 0.08147(17) 0.8896(2) 0.0401(8) Uani 1 1 d . . .
C43 C 0.9148(2) 0.05409(18) 0.8387(2) 0.0390(8) Uani 1 1 d . . .
H43 H 0.9785 0.0448 0.8620 0.047 Uiso 1 1 calc R . .
C44 C 0.8798(2) 0.03979(16) 0.75463(19) 0.0302(7) Uani 1 1 d . . .
C45 C 0.6273(2) 0.09762(18) 0.7356(2) 0.0357(7) Uani 1 1 d . . .
H45A H 0.6117 0.0855 0.6762 0.054 Uiso 0.50 1 calc PR . .
H45B H 0.6145 0.1491 0.7428 0.054 Uiso 0.50 1 calc PR . .
H45C H 0.5896 0.0680 0.7649 0.054 Uiso 0.50 1 calc PR . .
H45D H 0.5988 0.1162 0.7797 0.054 Uiso 0.50 1 calc PR . .
H45E H 0.5961 0.0527 0.7131 0.054 Uiso 0.50 1 calc PR . .
H45F H 0.6210 0.1337 0.6910 0.054 Uiso 0.50 1 calc PR . .
C46 C 0.9006(4) 0.0957(2) 0.9811(2) 0.0634(13) Uani 1 1 d . . .
H46A H 0.9360 0.0533 1.0060 0.095 Uiso 1 1 calc R . .
H46B H 0.8503 0.1052 1.0097 0.095 Uiso 1 1 calc R . .
H46C H 0.9417 0.1380 0.9868 0.095 Uiso 1 1 calc R . .
C47 C 0.9408(2) 0.0091(2) 0.7012(2) 0.0415(8) Uani 1 1 d . . .
H47A H 0.9165 -0.0381 0.6791 0.062 Uiso 1 1 calc R . .
H47B H 1.0040 0.0031 0.7347 0.062 Uiso 1 1 calc R . .
H47C H 0.9416 0.0423 0.6549 0.062 Uiso 1 1 calc R . .
H1 H 0.746(2) 0.1843(18) 0.6518(12) 0.038(9) Uiso 1 1 d D . .
H5 H 0.7543(19) 0.1763(19) 0.3935(15) 0.040(10) Uiso 1 1 d D . .

loop_
_atom_site_aniso_label
_atom_site_aniso_U_11
_atom_site_aniso_U_22
_atom_site_aniso_U_33
_atom_site_aniso_U_23
_atom_site_aniso_U_13
_atom_site_aniso_U_12
Ru1 0.03171(13) 0.01729(12) 0.02164(12) -0.00031(10) 0.00892(9) 0.00141(10)
O1 0.0355(14) 0.0463(16) 0.0641(18) -0.0119(13) 0.0061(12) 0.0009(11)
O2 0.0341(12) 0.0301(12) 0.0266(11) 0.0000(9) 0.0054(9) 0.0025(9)
N1 0.0461(16) 0.0185(12) 0.0225(13) 0.0014(10) 0.0111(11) 0.0014(11)
N2 0.0459(16) 0.0191(13) 0.0245(13) 0.0014(10) 0.0113(11) 0.0010(11)
N3 0.0345(14) 0.0163(12) 0.0229(12) -0.0010(9) 0.0071(10) -0.0004(10)
N4 0.0434(15) 0.0199(12) 0.0225(13) -0.0023(10) 0.0055(11) 0.0010(11)
N5 0.0365(14) 0.0257(13) 0.0234(13) -0.0015(11) 0.0049(11) -0.0012(12)
N6 0.0333(14) 0.0559(19) 0.0289(14) 0.0006(14) 0.0075(11) 0.0037(14)
C1 0.0379(18) 0.0170(15) 0.0359(17) -0.0032(12) 0.0101(14) 0.0017(13)
C2 0.0371(17) 0.0314(18) 0.0321(16) 0.0012(14) 0.0106(14) 0.0024(14)
C3 0.045(2) 0.047(2) 0.0300(17) -0.0024(15) 0.0141(15) 0.0003(16)
C4 0.0327(17) 0.0323(18) 0.0388(18) -0.0015(15) 0.0056(14) 0.0023(14)
C5 0.0367(19) 0.074(3) 0.038(2) 0.005(2) 0.0057(15) 0.005(2)
C6 0.0338(16) 0.0198(14) 0.0210(14) 0.0001(11) 0.0085(12) 0.0010(12)
C7 0.080(3) 0.0181(15) 0.0361(19) 0.0030(14) 0.0202(18) -0.0039(16)
C8 0.073(2) 0.0163(15) 0.0303(17) -0.0011(13) 0.0181(17) -0.0006(15)
C9 0.0437(17) 0.0177(14) 0.0230(14) -0.0032(12) 0.0118(13) -0.0017(13)
C10 0.0440(18) 0.0243(15) 0.0324(16) -0.0086(14) 0.0119(14) -0.0008(14)
C11 0.056(2) 0.0294(18) 0.048(2) -0.0090(15) 0.0310(18) -0.0069(16)
C12 0.075(3) 0.0213(16) 0.0291(17) -0.0011(13) 0.0216(18) -0.0020(16)
C13 0.061(2) 0.0239(17) 0.0266(17) -0.0009(13) 0.0061(16) 0.0063(15)
C14 0.0421(18) 0.0182(14) 0.0292(16) -0.0024(12) 0.0067(14) 0.0032(13)
C15 0.041(2) 0.046(2) 0.050(2) -0.0135(17) 0.0079(17) 0.0055(17)
C16 0.124(4) 0.040(2) 0.040(2) 0.0024(18) 0.047(3) 0.004(2)
C17 0.041(2) 0.047(2) 0.040(2) -0.0106(17) 0.0052(16) 0.0044(17)
C18 0.0417(18) 0.0223(15) 0.0229(15) 0.0029(12) 0.0086(13) -0.0014(13)
C19 0.0367(18) 0.0324(17) 0.0318(17) 0.0052(13) 0.0071(14) 0.0019(14)
C20 0.046(2) 0.042(2) 0.0251(16) 0.0055(14) 0.0018(14) 0.0016(16)
C21 0.049(2) 0.0380(19) 0.0300(17) 0.0023(14) 0.0142(15) -0.0059(16)
C22 0.0390(19) 0.048(2) 0.0391(19) 0.0000(16) 0.0134(16) -0.0115(16)
C23 0.0412(19) 0.0331(18) 0.0305(17) 0.0003(14) 0.0071(14) -0.0094(15)
C24 0.0366(19) 0.072(3) 0.040(2) 0.0102(19) 0.0064(16) 0.0030(19)
C25 0.063(3) 0.065(3) 0.0317(19) 0.0011(18) 0.0171(18) -0.005(2)
C26 0.045(2) 0.060(3) 0.041(2) -0.0058(18) -0.0005(17) -0.0146(19)
C27 0.0299(16) 0.0214(15) 0.0229(14) -0.0016(11) 0.0071(12) 0.0031(12)
C28 0.0465(19) 0.0179(15) 0.0310(17) 0.0013(12) 0.0082(14) -0.0017(13)
C29 0.050(2) 0.0190(15) 0.0339(18) -0.0045(13) 0.0067(15) -0.0033(14)
C30 0.0451(19) 0.0220(15) 0.0233(15) -0.0041(12) 0.0079(13) 0.0018(14)
C31 0.0395(18) 0.0261(16) 0.0319(17) -0.0053(13) 0.0036(14) -0.0010(14)
C32 0.048(2) 0.0383(19) 0.0305(18) -0.0039(15) -0.0002(15) 0.0018(16)
C33 0.060(2) 0.0327(18) 0.0286(17) -0.0034(14) 0.0085(16) -0.0001(17)
C34 0.049(2) 0.039(2) 0.0300(17) -0.0069(15) 0.0120(15) 0.0062(16)
C35 0.0457(19) 0.0295(17) 0.0312(17) -0.0031(13) 0.0083(15) 0.0075(15)
C36 0.0392(19) 0.047(2) 0.0391(19) -0.0052(16) 0.0052(15) -0.0040(16)
C37 0.076(3) 0.062(3) 0.0255(18) 0.0000(17) 0.0122(18) 0.008(2)
C38 0.049(2) 0.047(2) 0.0354(19) -0.0020(16) 0.0079(16) 0.0135(18)
C39 0.0390(17) 0.0185(14) 0.0221(14) 0.0020(11) 0.0067(13) -0.0033(13)
C40 0.0417(18) 0.0169(14) 0.0274(16) 0.0001(12) 0.0106(13) -0.0010(13)
C41 0.063(2) 0.0209(16) 0.0271(16) -0.0017(12) 0.0171(16) -0.0026(15)
C42 0.066(2) 0.0217(16) 0.0279(17) -0.0002(13) 0.0011(16) -0.0048(16)
C43 0.0434(19) 0.0272(17) 0.0402(19) 0.0062(14) -0.0037(15) -0.0038(15)
C44 0.0377(17) 0.0223(15) 0.0309(16) 0.0055(12) 0.0083(14) -0.0008(13)
C45 0.0396(18) 0.0328(18) 0.0382(18) -0.0019(14) 0.0162(15) 0.0010(14)
C46 0.097(4) 0.052(3) 0.029(2) -0.0045(18) -0.011(2) 0.003(2)
C47 0.0393(19) 0.039(2) 0.049(2) 0.0102(16) 0.0149(16) 0.0069(16)

loop_
_geom_bond_atom_site_label_1
_geom_bond_atom_site_label_2
_geom_bond_distance
_geom_bond_site_symmetry_2
_geom_bond_publ_flag
Ru1 C1 1.828(3) . ?
Ru1 C27 2.098(3) . ?
Ru1 C6 2.107(3) . ?
Ru1 O2 2.124(2) . ?
Ru1 N5 2.173(2) . ?
O1 C1 1.145(4) . ?
O2 C4 1.250(4) . ?
N1 C6 1.376(4) . ?
N1 C8 1.385(4) . ?
N1 C9 1.447(4) . ?
N2 C6 1.376(4) . ?
N2 C7 1.391(4) . ?
N2 C18 1.442(4) . ?
N3 C27 1.372(4) . ?
N3 C28 1.391(4) . ?
N3 C39 1.448(4) . ?
N4 C27 1.373(4) . ?
N4 C29 1.387(4) . ?
N4 C30 1.447(4) . ?
N5 C2 1.295(4) . ?
N6 C4 1.339(4) . ?
N6 C2 1.381(4) . ?
C2 C3 1.506(4) . ?
C4 C5 1.508(5) . ?
C7 C8 1.334(5) . ?
C9 C10 1.394(4) . ?
C9 C14 1.398(4) . ?
C10 C11 1.390(5) . ?
C10 C15 1.508(5) . ?
C11 C12 1.381(5) . ?
C12 C13 1.375(5) . ?
C12 C16 1.522(5) . ?
C13 C14 1.389(4) . ?
C14 C17 1.498(5) . ?
C18 C19 1.391(4) . ?
C18 C23 1.393(5) . ?
C19 C20 1.397(5) . ?
C19 C24 1.504(5) . ?
C20 C21 1.385(5) . ?
C21 C22 1.376(5) . ?
C21 C25 1.509(5) . ?
C22 C23 1.392(5) . ?
C23 C26 1.506(5) . ?
C28 C29 1.333(4) . ?
C30 C31 1.385(4) . ?
C30 C35 1.395(5) . ?
C31 C32 1.397(5) . ?
C31 C36 1.507(5) . ?
C32 C33 1.391(5) . ?
C33 C34 1.382(5) . ?
C33 C37 1.513(5) . ?
C34 C35 1.391(5) . ?
C35 C38 1.504(5) . ?
C39 C40 1.392(4) . ?
C39 C44 1.399(4) . ?
C40 C41 1.392(4) . ?
C40 C45 1.501(4) . ?
C41 C42 1.385(5) . ?
C42 C43 1.385(5) . ?
C42 C46 1.517(5) . ?
C43 C44 1.392(5) . ?
C44 C47 1.505(5) . ?
